data_2021039
loop_
_publ_author_name
'Harvey, Miguel Angel'
'Suarez, Sebasti\'an'
'Zolotarev, Pavel N.'
'Proserpio, Davide M.'
'Baggio, Ricardo'

_publ_section_title
;
 Topological study of diverse hydrogen-bonded patterns found in a system
 of a nickel(II) complex and the sulfate anion
;
_journal_coeditor_code SK3681
_journal_issue 3
_journal_name_full 'Acta Crystallographica Section C'
_journal_page_first
;
;
_journal_paper_doi 10.1107/S2053229618002413
_journal_volume 74
_journal_year 2018
_chemical_formula_iupac '[Ni (C19 H13 N5)2] S O4, C3 H7 N O, 4.25H2 O1'
_chemical_formula_moiety 'C38 H26 N10 Ni 2+, O4 S 2-, C3 H7 N O, 4.25(H2 O1)'
_chemical_formula_sum 'C41 H41.5 N11 Ni O9.25 S'
_chemical_formula_weight 925.10
_chemical_name_systematic
'Bis[2,6-bis(1<i>H</i>-benzimidazol-2-yl-\k<i>N</i>^3^)pyridine-\k<i>N</i>]nickel(II) sulfate--dimethylformamide--water (1/1/4.25)'
_space_group_crystal_system orthorhombic
_space_group_IT_number 56
_space_group_name_Hall '-P 2ab 2ac'
_space_group_name_H-M_alt 'P c c n'
_symmetry_space_group_name_Hall '-P 2ab 2ac'
_symmetry_space_group_name_H-M 'P c c n'
_atom_sites_solution_hydrogens geom
_audit_creation_method SHELXL-2014/6
_cell_angle_alpha 90.0
_cell_angle_beta 90.0
_cell_angle_gamma 90.0
_cell_formula_units_Z 8
_cell_length_a 13.406(5)
_cell_length_b 24.365(5)
_cell_length_c 28.114(5)
_cell_measurement_reflns_used 5212
_cell_measurement_temperature 294(2)
_cell_measurement_theta_max 27.95
_cell_measurement_theta_min 3.60
_cell_volume 9183(4)
_computing_cell_refinement
;
CrysAlis PRO (Oxford Diffraction, 2009)
;
_computing_data_collection
;
CrysAlis PRO (Oxford Diffraction, 2009)
;
_computing_data_reduction
;
CrysAlis PRO (Oxford Diffraction, 2009)
;
_computing_molecular_graphics
;
SHELXTL (Sheldrick, 2008)
;
_computing_publication_material
;
SHELXL2014 (Sheldrick, 2015) and PLATON (Spek, 2009)
;
_computing_structure_refinement
;
SHELXL2016 (Sheldrick, 2015)
;
_computing_structure_solution
;
SHELXS97 (Sheldrick, 2008)
;
_diffrn_ambient_temperature 294(2)
_diffrn_measured_fraction_theta_full 0.996
_diffrn_measured_fraction_theta_max 0.863
_diffrn_measurement_device_type 'Oxford Diffraction Gemini CCD S Ultra'
_diffrn_measurement_method '\w scans, thick slices'
_diffrn_radiation_monochromator graphite
_diffrn_radiation_source 'fine-focus sealed tube'
_diffrn_radiation_type MoK\a
_diffrn_radiation_wavelength 0.71073
_diffrn_reflns_av_R_equivalents 0.1662
_diffrn_reflns_limit_h_max 18
_diffrn_reflns_limit_h_min -16
_diffrn_reflns_limit_k_max 30
_diffrn_reflns_limit_k_min -33
_diffrn_reflns_limit_l_max 35
_diffrn_reflns_limit_l_min -37
_diffrn_reflns_number 32970
_diffrn_reflns_theta_full 25.240
_diffrn_reflns_theta_max 29.397
_diffrn_reflns_theta_min 3.645
_exptl_absorpt_coefficient_mu 0.533
_exptl_absorpt_correction_T_max 0.94
_exptl_absorpt_correction_T_min 0.90
_exptl_absorpt_correction_type multi-scan
_exptl_absorpt_process_details
;
(CrysAlis PRO; Oxford Diffraction, 2009)
;
_exptl_crystal_colour light_red
_exptl_crystal_density_diffrn 1.338
_exptl_crystal_description fragment
_exptl_crystal_F_000 3844
_exptl_crystal_size_max 0.28
_exptl_crystal_size_mid 0.18
_exptl_crystal_size_min 0.14
_refine_diff_density_max 0.672
_refine_diff_density_min -0.522
_refine_ls_extinction_method none
_refine_ls_goodness_of_fit_ref 0.845
_refine_ls_hydrogen_treatment constr
_refine_ls_matrix_type full
_refine_ls_number_parameters 581
_refine_ls_number_reflns 10959
_refine_ls_number_restraints 552
_refine_ls_restrained_S_all 0.828
_refine_ls_R_factor_all 0.2171
_refine_ls_R_factor_gt 0.0860
_refine_ls_shift/su_max 0.000
_refine_ls_shift/su_mean 0.000
_refine_ls_structure_factor_coef Fsqd
_refine_ls_weighting_details 'w=1/[\s^2^(Fo^2^)+(0.1868P)^2^] where P=(Fo^2^+2Fc^2^)/3'
_refine_ls_weighting_scheme calc
_refine_ls_wR_factor_gt 0.2284
_refine_ls_wR_factor_ref 0.3340
_reflns_number_gt 4106
_reflns_number_total 10959
_reflns_threshold_expression 'I > 2\s(I)'
_cod_data_source_file sk3681sup1.cif
_cod_data_source_block III
_cod_original_formula_sum 'C41 H41.50 N11 Ni O9.25 S'
_cod_database_code 2021039
_shelx_space_group_comment
;
The symmetry employed for this shelxl refinement is uniquely defined
by the following loop, which should always be used as a source of
symmetry information in preference to the above space-group names.
They are only intended as comments.
;

loop_
_space_group_symop_operation_xyz
'x, y, z'
'-x+1/2, -y+1/2, z'
'x+1/2, -y, -z+1/2'
'-x, y+1/2, -z+1/2'
'-x, -y, -z'
'x-1/2, y-1/2, -z'
'-x-1/2, y, z-1/2'
'x, -y-1/2, z-1/2'

loop_
_atom_site_type_symbol
_atom_site_label
_atom_site_fract_x
_atom_site_fract_y
_atom_site_fract_z
_atom_site_U_iso_or_equiv
_atom_site_adp_type
_atom_site_calc_flag
_atom_site_occupancy
_atom_site_disorder_assembly
_atom_site_disorder_group
Ni Ni1 0.76257(5) 0.45859(3) 0.36949(3) 0.0429(3) Uani d 1 . .
N N1A 0.8559(3) 0.5276(2) 0.35855(18) 0.0468(11) Uani d 1 . .
N N2A 0.8718(3) 0.4458(2) 0.41757(17) 0.0435(10) Uani d 1 . .
N N3A 0.7174(3) 0.3858(2) 0.40197(18) 0.0497(12) Uani d 1 . .
N N4A 0.9952(4) 0.5700(2) 0.38078(18) 0.0505(12) Uani d 1 . .
H H4AA 1.049741 0.576304 0.395923 0.061 Uiso calc 1 . .
N N5A 0.7388(3) 0.3281(2) 0.46274(19) 0.0553(13) Uani d 1 . .
H H5AA 0.765735 0.313306 0.487346 0.066 Uiso calc 1 . .
C C1A 0.8650(4) 0.5757(3) 0.3333(2) 0.0511(14) Uani d 1 . .
C C2A 0.8038(5) 0.5982(3) 0.2980(3) 0.0691(19) Uani d 1 . .
H H2A 0.746253 0.580038 0.288211 0.083 Uiso calc 1 . .
C C3A 0.8301(6) 0.6472(4) 0.2781(3) 0.093(3) Uani d 1 . .
H H3A 0.789639 0.663026 0.255010 0.111 Uiso calc 1 . .
C C4A 0.9189(6) 0.6741(3) 0.2926(3) 0.088(2) Uani d 1 . .
H H4A 0.936407 0.707106 0.278141 0.106 Uiso calc 1 . .
C C5A 0.9805(5) 0.6528(3) 0.3277(3) 0.080(2) Uani d 1 . .
H H5A 1.037865 0.670817 0.337802 0.096 Uiso calc 1 . .
C C6A 0.9515(4) 0.6033(3) 0.3466(2) 0.0551(14) Uani d 1 . .
C C7A 0.9359(4) 0.5258(3) 0.3857(2) 0.0434(12) Uani d 1 . .
C C8A 0.9517(4) 0.4791(2) 0.41858(19) 0.0392(11) Uani d 1 . .
C C9A 1.0338(4) 0.4684(3) 0.4457(2) 0.0495(14) Uani d 1 . .
H H9A 1.089451 0.491149 0.444945 0.059 Uiso calc 1 . .
C C10A 1.0310(5) 0.4218(3) 0.4746(2) 0.0566(15) Uani d 1 . .
H H10A 1.085433 0.413438 0.493752 0.068 Uiso calc 1 . .
C C11A 0.9491(4) 0.3883(3) 0.4751(2) 0.0534(15) Uani d 1 . .
H H11A 0.947521 0.357633 0.494835 0.064 Uiso calc 1 . .
C C12A 0.8689(4) 0.4002(2) 0.4461(2) 0.0461(12) Uani d 1 . .
C C13A 0.7750(4) 0.3711(3) 0.4375(2) 0.0468(12) Uani d 1 . .
C C14A 0.6507(4) 0.3128(3) 0.4415(2) 0.0568(15) Uani d 1 . .
C C15A 0.5796(5) 0.2716(3) 0.4507(3) 0.079(2) Uani d 1 . .
H H15A 0.586130 0.248240 0.476645 0.095 Uiso calc 1 . .
C C16A 0.5005(6) 0.2671(4) 0.4201(3) 0.086(2) Uani d 1 . .
H H16A 0.453090 0.239953 0.425587 0.103 Uiso calc 1 . .
C C17A 0.4883(6) 0.3022(3) 0.3808(3) 0.081(2) Uani d 1 . .
H H17A 0.434175 0.297596 0.360529 0.097 Uiso calc 1 . .
C C18A 0.5560(5) 0.3431(3) 0.3724(3) 0.0628(17) Uani d 1 . .
H H18A 0.547589 0.366991 0.346841 0.075 Uiso calc 1 . .
C C19A 0.6383(4) 0.3485(3) 0.4028(2) 0.0521(14) Uani d 1 . .
N N1B 0.8208(3) 0.4178(2) 0.30917(18) 0.0481(11) Uani d 1 . .
N N2B 0.6529(3) 0.4703(2) 0.32124(17) 0.0445(11) Uani d 1 . .
N N3B 0.6567(3) 0.5035(2) 0.40849(17) 0.0464(11) Uani d 1 . .
N N4B 0.7954(4) 0.3962(2) 0.23290(18) 0.0540(12) Uani d 1 . .
H H4BA 0.765711 0.393393 0.205878 0.065 Uiso calc 1 . .
N N5B 0.5092(4) 0.5443(2) 0.40806(19) 0.0553(13) Uani d 1 . .
H H5BA 0.452919 0.556436 0.397816 0.066 Uiso calc 1 . .
C C1B 0.9025(4) 0.3893(3) 0.2918(2) 0.0520(14) Uani d 1 . .
C C2B 0.9899(5) 0.3719(3) 0.3153(3) 0.071(2) Uani d 1 . .
H H2B 0.999623 0.378303 0.347550 0.085 Uiso calc 1 . .
C C3B 1.0604(5) 0.3450(4) 0.2882(3) 0.089(3) Uani d 1 . .
H H3B 1.119765 0.334159 0.302469 0.107 Uiso calc 1 . .
C C4B 1.0455(5) 0.3334(3) 0.2398(3) 0.075(2) Uani d 1 . .
H H4B 1.095094 0.315615 0.222607 0.090 Uiso calc 1 . .
C C5B 0.9590(5) 0.3481(3) 0.2179(3) 0.0712(19) Uani d 1 . .
H H5B 0.948269 0.339847 0.185998 0.085 Uiso calc 1 . .
C C6B 0.8871(4) 0.3757(3) 0.2442(2) 0.0535(14) Uani d 1 . .
C C7B 0.7601(4) 0.4215(3) 0.2716(2) 0.0469(13) Uani d 1 . .
C C8B 0.6649(4) 0.4508(3) 0.2758(2) 0.0472(13) Uani d 1 . .
C C9B 0.5934(5) 0.4584(3) 0.2424(2) 0.0616(17) Uani d 1 . .
H H9B 0.602302 0.445324 0.211601 0.074 Uiso calc 1 . .
C C10B 0.5063(5) 0.4861(3) 0.2549(3) 0.075(2) Uani d 1 . .
H H10B 0.455736 0.490905 0.232645 0.090 Uiso calc 1 . .
C C11B 0.4953(5) 0.5068(3) 0.3016(2) 0.0596(16) Uani d 1 . .
H H11B 0.438064 0.525831 0.310438 0.072 Uiso calc 1 . .
C C12B 0.5709(4) 0.4982(2) 0.3337(2) 0.0464(13) Uani d 1 . .
C C13B 0.5761(4) 0.5152(3) 0.3831(2) 0.0463(13) Uani d 1 . .
C C14B 0.5470(4) 0.5508(3) 0.4526(2) 0.0507(13) Uani d 1 . .
C C15B 0.5101(5) 0.5775(3) 0.4933(3) 0.0720(19) Uani d 1 . .
H H15B 0.449117 0.595702 0.493034 0.086 Uiso calc 1 . .
C C16B 0.5678(5) 0.5756(3) 0.5333(3) 0.0718(19) Uani d 1 . .
H H16B 0.544805 0.592263 0.561015 0.086 Uiso calc 1 . .
C C17B 0.6605(5) 0.5494(3) 0.5338(3) 0.073(2) Uani d 1 . .
H H17B 0.698427 0.550032 0.561528 0.087 Uiso calc 1 . .
C C18B 0.6966(5) 0.5229(3) 0.4948(2) 0.0582(16) Uani d 1 . .
H H18B 0.756945 0.504184 0.495799 0.070 Uiso calc 1 . .
C C19B 0.6401(4) 0.5250(3) 0.4536(2) 0.0463(13) Uani d 1 . .
O O1C 0.7965(6) 0.6719(3) 0.5069(3) 0.141(3) Uani d 1 . .
N N1C 0.6856(6) 0.6834(3) 0.4458(3) 0.108(2) Uani d 1 . .
C C1C 0.7529(10) 0.6622(6) 0.4125(5) 0.187(6) Uani d 1 . .
H H1C1 0.804412 0.642226 0.428683 0.280 Uiso calc 1 . .
H H1C2 0.782140 0.691813 0.394775 0.280 Uiso calc 1 . .
H H1C3 0.718286 0.638075 0.391136 0.280 Uiso calc 1 . .
C C2C 0.5885(9) 0.7037(6) 0.4343(6) 0.186(6) Uani d 1 . .
H H2C1 0.559437 0.720396 0.461972 0.279 Uiso calc 1 . .
H H2C2 0.547135 0.673844 0.423929 0.279 Uiso calc 1 . .
H H2C3 0.593710 0.730421 0.409372 0.279 Uiso calc 1 . .
C C3C 0.7163(9) 0.6863(5) 0.4926(4) 0.117(3) Uani d 1 . .
H H3C 0.671491 0.700508 0.514672 0.140 Uiso calc 1 . .
S S1 0.74643(10) 0.41339(7) 0.61042(6) 0.0524(5) Uani d 1 . .
O O1 0.6698(4) 0.3806(3) 0.5878(2) 0.103(2) Uani d 1 . .
O O2 0.7929(3) 0.3821(2) 0.64958(16) 0.0685(13) Uani d 1 . .
O O3 0.6975(6) 0.4610(2) 0.6293(2) 0.100(2) Uani d 1 . .
O O4 0.8231(3) 0.4251(3) 0.57542(17) 0.0831(16) Uani d 1 . .
O O1W 0.8030(7) 0.6612(3) 0.6051(3) 0.154(3) Uani d 1 . .
O O2WA 0.7889(11) 0.5565(6) 0.6535(5) 0.107(5) Uani d 0.5 A 1
O O2WB 0.714(2) 0.5724(12) 0.6580(11) 0.107(5) Uani d 0.25 B 2
O O3W 0.8399(4) 0.3018(2) 0.54695(17) 0.0882(17) Uani d 1 . .
O O4W 0.6274(5) 0.2747(3) 0.6159(2) 0.1013(19) Uani d 1 . .
O O5W 0.750000 0.750000 0.6651(5) 0.146(4) Uani d 1 . .

loop_
_atom_site_aniso_label
_atom_site_aniso_U_11
_atom_site_aniso_U_22
_atom_site_aniso_U_33
_atom_site_aniso_U_12
_atom_site_aniso_U_13
_atom_site_aniso_U_23
Ni1 0.0302(4) 0.0524(5) 0.0462(5) 0.0020(3) -0.0044(3) 0.0016(4)
N1A 0.0295(19) 0.055(2) 0.056(3) 0.0014(19) -0.0023(18) 0.005(2)
N2A 0.0279(18) 0.055(2) 0.048(2) 0.0039(17) -0.003(2) 0.0034(19)
N3A 0.039(2) 0.055(3) 0.054(3) -0.0014(19) -0.003(2) 0.001(2)
N4A 0.034(2) 0.056(3) 0.061(3) -0.0064(19) -0.001(2) -0.002(2)
N5A 0.045(2) 0.057(3) 0.064(3) -0.001(2) 0.002(2) 0.008(2)
C1A 0.038(2) 0.056(3) 0.059(3) 0.003(2) 0.000(2) 0.008(2)
C2A 0.052(3) 0.072(4) 0.083(4) 0.003(3) -0.013(3) 0.023(3)
C3A 0.058(4) 0.090(4) 0.130(7) 0.005(3) -0.008(4) 0.053(5)
C4A 0.060(4) 0.082(5) 0.123(6) 0.003(3) 0.004(4) 0.044(5)
C5A 0.054(4) 0.073(4) 0.113(5) -0.005(3) 0.001(4) 0.029(4)
C6A 0.041(3) 0.057(3) 0.067(4) 0.000(2) 0.001(2) 0.003(2)
C7A 0.029(2) 0.050(2) 0.051(3) 0.0007(19) -0.0006(19) 0.000(2)
C8A 0.0256(18) 0.050(3) 0.042(3) 0.0070(17) 0.0031(18) -0.005(2)
C9A 0.034(2) 0.057(3) 0.057(3) 0.001(2) -0.011(2) -0.003(2)
C10A 0.046(3) 0.057(3) 0.067(4) 0.004(2) -0.018(3) 0.000(3)
C11A 0.051(2) 0.052(3) 0.057(3) 0.003(2) -0.013(3) 0.004(3)
C12A 0.042(2) 0.051(3) 0.045(3) 0.003(2) -0.003(2) 0.000(2)
C13A 0.041(2) 0.049(3) 0.051(3) 0.003(2) 0.001(2) -0.001(2)
C14A 0.044(3) 0.055(3) 0.071(3) 0.003(2) 0.001(2) 0.003(3)
C15A 0.056(3) 0.061(4) 0.120(6) -0.004(3) 0.011(3) 0.005(4)
C16A 0.059(4) 0.074(5) 0.124(6) -0.013(4) 0.009(4) 0.002(4)
C17A 0.052(4) 0.076(4) 0.115(5) -0.009(3) 0.004(4) -0.004(4)
C18A 0.045(3) 0.070(4) 0.074(4) -0.003(3) -0.004(3) -0.003(3)
C19A 0.039(2) 0.052(3) 0.066(3) 0.001(2) 0.002(2) -0.002(2)
N1B 0.037(2) 0.053(3) 0.055(2) 0.004(2) -0.0016(17) 0.001(2)
N2B 0.0304(19) 0.051(3) 0.052(2) 0.0024(18) -0.0052(19) 0.000(2)
N3B 0.0297(19) 0.057(3) 0.053(2) 0.003(2) -0.0032(18) -0.005(2)
N4B 0.043(2) 0.065(3) 0.054(2) 0.000(2) 0.001(2) -0.008(2)
N5B 0.035(2) 0.067(3) 0.063(2) 0.010(2) -0.0027(19) 0.004(2)
C1B 0.037(2) 0.059(3) 0.061(3) 0.001(2) 0.002(2) -0.003(3)
C2B 0.045(3) 0.094(5) 0.074(4) 0.018(3) -0.002(3) -0.004(4)
C3B 0.050(4) 0.119(6) 0.099(4) 0.024(4) 0.000(3) -0.023(5)
C4B 0.048(3) 0.084(5) 0.093(4) 0.008(3) 0.013(3) -0.013(4)
C5B 0.051(3) 0.083(5) 0.079(4) 0.000(3) 0.008(3) -0.019(4)
C6B 0.040(2) 0.062(4) 0.059(3) -0.005(2) 0.001(2) -0.003(3)
C7B 0.039(2) 0.052(3) 0.050(2) -0.001(2) 0.0001(18) -0.001(2)
C8B 0.038(2) 0.054(3) 0.050(2) -0.001(2) -0.0026(19) 0.002(2)
C9B 0.060(3) 0.066(4) 0.059(3) 0.008(3) -0.020(3) -0.009(3)
C10B 0.064(4) 0.091(5) 0.071(3) 0.020(3) -0.024(3) -0.014(4)
C11B 0.043(3) 0.068(4) 0.067(3) 0.013(3) -0.016(3) -0.003(3)
C12B 0.028(2) 0.055(3) 0.056(2) 0.003(2) -0.0050(18) 0.005(2)
C13B 0.030(2) 0.054(3) 0.054(2) -0.002(2) -0.0022(17) 0.007(2)
C14B 0.034(2) 0.059(4) 0.059(2) -0.006(2) 0.005(2) 0.006(2)
C15B 0.053(4) 0.091(5) 0.072(3) -0.003(4) 0.014(3) -0.010(3)
C16B 0.071(3) 0.078(5) 0.066(3) -0.002(3) 0.011(3) -0.011(4)
C17B 0.068(3) 0.091(5) 0.059(3) -0.003(3) -0.004(3) -0.017(3)
C18B 0.049(3) 0.070(4) 0.056(3) -0.006(3) -0.006(2) -0.005(3)
C19B 0.034(2) 0.053(3) 0.052(2) -0.006(2) 0.0035(19) -0.003(2)
O1C 0.110(5) 0.125(6) 0.187(7) 0.006(5) -0.010(5) 0.031(6)
N1C 0.110(5) 0.080(5) 0.133(5) 0.012(4) 0.010(4) 0.013(5)
C1C 0.209(13) 0.138(11) 0.212(12) 0.006(9) 0.087(10) -0.030(10)
C2C 0.119(6) 0.173(12) 0.266(16) 0.019(8) -0.025(8) 0.058(12)
C3C 0.103(5) 0.114(8) 0.133(6) 0.008(6) 0.011(5) 0.020(6)
S1 0.0344(8) 0.0605(11) 0.0623(10) 0.0042(8) 0.0034(7) 0.0013(8)
O1 0.068(3) 0.110(4) 0.131(5) -0.035(3) -0.039(3) 0.013(4)
O2 0.051(2) 0.094(4) 0.061(3) 0.022(3) 0.008(2) 0.008(3)
O3 0.130(5) 0.083(4) 0.089(4) 0.051(4) 0.016(4) -0.009(3)
O4 0.041(2) 0.146(5) 0.063(3) -0.012(3) 0.002(2) 0.012(3)
O1W 0.184(7) 0.103(5) 0.177(7) -0.026(6) -0.060(7) -0.012(5)
O2WA 0.138(12) 0.085(8) 0.099(7) -0.043(10) -0.044(11) 0.010(7)
O2WB 0.138(12) 0.085(8) 0.099(7) -0.043(10) -0.044(11) 0.010(7)
O3W 0.131(5) 0.075(3) 0.059(3) 0.017(3) 0.017(3) 0.002(3)
O4W 0.104(4) 0.087(4) 0.113(4) -0.012(4) 0.033(4) -0.021(4)
O5W 0.107(7) 0.161(10) 0.170(11) 0.013(7) 0.000 0.000

loop_
_atom_type_symbol
_atom_type_description
_atom_type_scat_dispersion_real
_atom_type_scat_dispersion_imag
_atom_type_scat_source
C C 0.0033 0.0016 'International Tables Vol C Tables 4.2.6.8 and 6.1.1.4'
H H 0.0000 0.0000 'International Tables Vol C Tables 4.2.6.8 and 6.1.1.4'
N N 0.0061 0.0033 'International Tables Vol C Tables 4.2.6.8 and 6.1.1.4'
O O 0.0106 0.0060 'International Tables Vol C Tables 4.2.6.8 and 6.1.1.4'
S S 0.1246 0.1234 'International Tables Vol C Tables 4.2.6.8 and 6.1.1.4'
Ni Ni 0.3393 1.1124 'International Tables Vol C Tables 4.2.6.8 and 6.1.1.4'

loop_
_geom_angle_atom_site_label_1
_geom_angle_atom_site_label_2
_geom_angle_atom_site_label_3
_geom_angle
N2A Ni1 N2B 179.2(2)
N2A Ni1 N3A 77.65(19)
N2B Ni1 N3A 101.70(19)
N2A Ni1 N3B 102.78(19)
N2B Ni1 N3B 77.59(19)
N3A Ni1 N3B 91.07(19)
N2A Ni1 N1B 101.35(19)
N2B Ni1 N1B 78.27(19)
N3A Ni1 N1B 93.32(19)
N3B Ni1 N1B 155.86(18)
N2A Ni1 N1A 77.93(19)
N2B Ni1 N1A 102.73(19)
N3A Ni1 N1A 155.57(19)
N3B Ni1 N1A 93.53(19)
N1B Ni1 N1A 92.23(19)
C7A N1A C1A 104.8(5)
C7A N1A Ni1 111.8(4)
C1A N1A Ni1 143.4(4)
C8A N2A C12A 119.9(5)
C8A N2A Ni1 120.0(4)
C12A N2A Ni1 119.8(4)
C13A N3A C19A 105.0(5)
C13A N3A Ni1 113.2(4)
C19A N3A Ni1 141.4(4)
C7A N4A C6A 106.9(5)
C7A N4A H4AA 126.6
C6A N4A H4AA 126.6
C13A N5A C14A 106.9(5)
C13A N5A H5AA 126.6
C14A N5A H5AA 126.6
N1A C1A C6A 110.3(5)
N1A C1A C2A 130.4(6)
C6A C1A C2A 119.4(6)
C3A C2A C1A 118.7(7)
C3A C2A H2A 120.6
C1A C2A H2A 120.6
C2A C3A C4A 120.3(7)
C2A C3A H3A 119.9
C4A C3A H3A 119.9
C5A C4A C3A 122.0(7)
C5A C4A H4A 119.0
C3A C4A H4A 119.0
C6A C5A C4A 115.9(7)
C6A C5A H5A 122.1
C4A C5A H5A 122.1
C5A C6A N4A 131.5(6)
C5A C6A C1A 123.8(7)
N4A C6A C1A 104.7(5)
N1A C7A N4A 113.3(5)
N1A C7A C8A 120.2(5)
N4A C7A C8A 126.4(5)
N2A C8A C9A 122.7(5)
N2A C8A C7A 109.7(5)
C9A C8A C7A 127.7(5)
C8A C9A C10A 117.3(6)
C8A C9A H9A 121.4
C10A C9A H9A 121.4
C11A C10A C9A 120.9(6)
C11A C10A H10A 119.6
C9A C10A H10A 119.6
C10A C11A C12A 119.5(6)
C10A C11A H11A 120.2
C12A C11A H11A 120.2
N2A C12A C11A 119.7(5)
N2A C12A C13A 108.5(5)
C11A C12A C13A 131.8(6)
N3A C13A N5A 113.5(5)
N3A C13A C12A 120.1(6)
N5A C13A C12A 126.4(5)
N5A C14A C19A 105.6(5)
N5A C14A C15A 134.1(7)
C19A C14A C15A 120.2(6)
C16A C15A C14A 117.8(8)
C16A C15A H15A 121.1
C14A C15A H15A 121.1
C15A C16A C17A 122.3(8)
C15A C16A H16A 118.9
C17A C16A H16A 118.9
C18A C17A C16A 120.2(8)
C18A C17A H17A 119.9
C16A C17A H17A 119.9
C17A C18A C19A 118.9(7)
C17A C18A H18A 120.5
C19A C18A H18A 120.5
N3A C19A C18A 130.4(6)
N3A C19A C14A 109.0(5)
C18A C19A C14A 120.6(6)
C7B N1B C1B 103.7(5)
C7B N1B Ni1 112.1(4)
C1B N1B Ni1 144.1(4)
C12B N2B C8B 121.0(5)
C12B N2B Ni1 119.6(4)
C8B N2B Ni1 119.4(4)
C13B N3B C19B 106.3(5)
C13B N3B Ni1 112.5(4)
C19B N3B Ni1 141.3(4)
C7B N4B C6B 107.3(5)
C7B N4B H4BA 126.3
C6B N4B H4BA 126.3
C13B N5B C14B 107.1(5)
C13B N5B H5BA 126.5
C14B N5B H5BA 126.5
N1B C1B C6B 109.9(5)
N1B C1B C2B 130.0(6)
C6B C1B C2B 120.0(6)
C3B C2B C1B 117.0(7)
C3B C2B H2B 121.5
C1B C2B H2B 121.5
C2B C3B C4B 122.2(7)
C2B C3B H3B 118.9
C4B C3B H3B 118.9
C5B C4B C3B 120.5(7)
C5B C4B H4B 119.8
C3B C4B H4B 119.8
C4B C5B C6B 118.5(7)
C4B C5B H5B 120.7
C6B C5B H5B 120.7
N4B C6B C5B 132.8(6)
N4B C6B C1B 105.6(5)
C5B C6B C1B 121.6(6)
N1B C7B N4B 113.4(5)
N1B C7B C8B 120.0(5)
N4B C7B C8B 126.7(6)
C9B C8B N2B 121.1(5)
C9B C8B C7B 128.7(6)
N2B C8B C7B 110.2(5)
C8B C9B C10B 118.9(6)
C8B C9B H9B 120.5
C10B C9B H9B 120.5
C9B C10B C11B 119.6(6)
C9B C10B H10B 120.2
C11B C10B H10B 120.2
C12B C11B C10B 118.6(6)
C12B C11B H11B 120.7
C10B C11B H11B 120.7
N2B C12B C11B 120.8(6)
N2B C12B C13B 110.8(5)
C11B C12B C13B 128.4(6)
N3B C13B N5B 112.2(5)
N3B C13B C12B 119.6(5)
N5B C13B C12B 128.2(5)
N5B C14B C19B 107.3(5)
N5B C14B C15B 132.3(6)
C19B C14B C15B 120.4(6)
C16B C15B C14B 117.1(7)
C16B C15B H15B 121.4
C14B C15B H15B 121.4
C15B C16B C17B 121.8(7)
C15B C16B H16B 119.1
C17B C16B H16B 119.1
C18B C17B C16B 121.6(7)
C18B C17B H17B 119.2
C16B C17B H17B 119.2
C17B C18B C19B 117.6(6)
C17B C18B H18B 121.2
C19B C18B H18B 121.2
C18B C19B N3B 131.5(6)
C18B C19B C14B 121.3(6)
N3B C19B C14B 107.1(5)
C3C N1C C1C 117.7(11)
C3C N1C C2C 118.0(11)
C1C N1C C2C 124.3(12)
N1C C1C H1C1 109.5
N1C C1C H1C2 109.5
H1C1 C1C H1C2 109.5
N1C C1C H1C3 109.5
H1C1 C1C H1C3 109.5
H1C2 C1C H1C3 109.5
N1C C2C H2C1 109.5
N1C C2C H2C2 109.5
H2C1 C2C H2C2 109.5
N1C C2C H2C3 109.5
H2C1 C2C H2C3 109.5
H2C2 C2C H2C3 109.5
O1C C3C N1C 124.8(12)
O1C C3C H3C 117.6
N1C C3C H3C 117.6
O3 S1 O1 106.5(4)
O3 S1 O4 114.6(4)
O1 S1 O4 108.3(4)
O3 S1 O2 109.6(3)
O1 S1 O2 110.0(3)
O4 S1 O2 107.9(3)

loop_
_geom_bond_atom_site_label_1
_geom_bond_atom_site_label_2
_geom_bond_distance
Ni1 N2A 2.017(4)
Ni1 N2B 2.021(4)
Ni1 N3A 2.086(5)
Ni1 N3B 2.101(5)
Ni1 N1B 2.116(5)
Ni1 N1A 2.118(5)
N1A C7A 1.316(7)
N1A C1A 1.376(8)
N2A C8A 1.344(7)
N2A C12A 1.372(7)
N3A C13A 1.311(7)
N3A C19A 1.396(7)
N4A C7A 1.345(7)
N4A C6A 1.388(8)
N4A H4AA 0.8600
N5A C13A 1.356(8)
N5A C14A 1.375(7)
N5A H5AA 0.8600
C1A C6A 1.392(8)
C1A C2A 1.400(9)
C2A C3A 1.365(10)
C2A H2A 0.9300
C3A C4A 1.420(11)
C3A H3A 0.9300
C4A C5A 1.388(10)
C4A H4A 0.9300
C5A C6A 1.373(9)
C5A H5A 0.9300
C7A C8A 1.482(8)
C8A C9A 1.364(7)
C9A C10A 1.396(9)
C9A H9A 0.9300
C10A C11A 1.368(8)
C10A H10A 0.9300
C11A C12A 1.379(8)
C11A H11A 0.9300
C12A C13A 1.466(8)
C14A C19A 1.404(9)
C14A C15A 1.407(9)
C15A C16A 1.369(10)
C15A H15A 0.9300
C16A C17A 1.407(11)
C16A H16A 0.9300
C17A C18A 1.370(10)
C17A H17A 0.9300
C18A C19A 1.402(8)
C18A H18A 0.9300
N1B C7B 1.336(7)
N1B C1B 1.385(7)
N2B C12B 1.339(7)
N2B C8B 1.372(7)
N3B C13B 1.324(7)
N3B C19B 1.389(7)
N4B C7B 1.337(7)
N4B C6B 1.365(7)
N4B H4BA 0.8600
N5B C13B 1.341(7)
N5B C14B 1.360(8)
N5B H5BA 0.8600
C1B C6B 1.395(9)
C1B C2B 1.410(8)
C2B C3B 1.379(9)
C2B H2B 0.9300
C3B C4B 1.403(11)
C3B H3B 0.9300
C4B C5B 1.361(10)
C4B H4B 0.9300
C5B C6B 1.388(9)
C5B H5B 0.9300
C7B C8B 1.468(8)
C8B C9B 1.355(8)
C9B C10B 1.393(10)
C9B H9B 0.9300
C10B C11B 1.416(9)
C10B H10B 0.9300
C11B C12B 1.372(8)
C11B H11B 0.9300
C12B C13B 1.453(8)
C14B C19B 1.399(8)
C14B C15B 1.407(9)
C15B C16B 1.366(9)
C15B H15B 0.9300
C16B C17B 1.397(10)
C16B H16B 0.9300
C17B C18B 1.362(9)
C17B H17B 0.9300
C18B C19B 1.385(8)
C18B H18B 0.9300
O1C C3C 1.201(12)
N1C C3C 1.379(13)
N1C C1C 1.399(13)
N1C C2C 1.429(13)
C1C H1C1 0.9600
C1C H1C2 0.9600
C1C H1C3 0.9600
C2C H2C1 0.9600
C2C H2C2 0.9600
C2C H2C3 0.9600
C3C H3C 0.9300
S1 O3 1.434(5)
S1 O1 1.448(5)
S1 O4 1.451(5)
S1 O2 1.476(5)

loop_
_geom_hbond_atom_site_label_D
_geom_hbond_atom_site_label_H
_geom_hbond_atom_site_label_A
_geom_hbond_site_symmetry_A
_geom_hbond_distance_DH
_geom_hbond_distance_HA
_geom_hbond_distance_DA
_geom_hbond_angle_DHA
_geom_hbond_publ_flag
N4A H4AA O4 5_766 0.86 1.89 2.732(7) 167.6 no
N4B H4BA S1 7_755 0.86 2.73 3.514(5) 151.7 no
N4B H4BA O2 7_755 0.86 1.79 2.646(7) 175.6 no

_cod_database_fobs_code 2021039
